data_8000160
loop_
_publ_author_name
'Konishi, Atsuko'
'Wei, Weilin'
'Kobayashi, Masato'
'Fujinami, Shuhei'
'Ukaji, Yutaka'
'Inomata, Katsuhiko'

_publ_section_title
;
 Catalytic Asymmetric Addition of Alkynylzinc Reagents to Nitrones
;
_journal_issue 1
_journal_name_full 'Chemistry Letters'
_journal_page_first 44
_journal_paper_doi 10.1246/cl.2007.44
_journal_volume 36
_journal_year 2007
_chemical_formula_sum 'C40 H41 N O5'
_chemical_formula_weight 615.77
_space_group_IT_number 1
_symmetry_cell_setting triclinic
_symmetry_Int_Tables_number 1
_symmetry_space_group_name_Hall 'P 1'
_symmetry_space_group_name_H-M 'P 1'
_cell_angle_alpha 91.913(4)
_cell_angle_beta 91.046(5)
_cell_angle_gamma 99.929(6)
_cell_formula_units_Z 1
_cell_length_a 6.194(1)
_cell_length_b 10.686(2)
_cell_length_c 13.007(2)
_cell_measurement_reflns_used 4514
_cell_measurement_temperature 123.2
_cell_measurement_theta_max 30.5
_cell_measurement_theta_min 3.1
_cell_volume 847.3(2)
_computing_cell_refinement CRYSTALCLEAR
_computing_data_collection CRYSTALCLEAR
_computing_data_reduction 'teXsan Ver. 1.11'
_computing_publication_material 'teXsan Ver. 1.11'
_computing_structure_refinement 'teXsan Ver. 1.10'
_computing_structure_solution SIR92
_diffrn_detector_area_resol_mean 14.46
_diffrn_measured_fraction_theta_full 0.8144
_diffrn_measured_fraction_theta_max 0.8144
_diffrn_measurement_device_type 'Rigaku/MSC Mercury CCD'
_diffrn_measurement_method \w
_diffrn_radiation_type 'Mo K\a'
_diffrn_radiation_wavelength 0.7107
_diffrn_reflns_av_R_equivalents 0.012
_diffrn_reflns_limit_h_max 6
_diffrn_reflns_limit_h_min -8
_diffrn_reflns_limit_k_max 14
_diffrn_reflns_limit_k_min -14
_diffrn_reflns_limit_l_max 18
_diffrn_reflns_limit_l_min -16
_diffrn_reflns_number 9855
_diffrn_reflns_theta_full 30.42
_diffrn_reflns_theta_max 30.42
_exptl_absorpt_coefficient_mu 0.079
_exptl_absorpt_correction_T_max 0.996
_exptl_absorpt_correction_T_min 0.891
_exptl_absorpt_correction_type none
_exptl_absorpt_process_details '(Jacobson, 1998)'
_exptl_crystal_colour Colorless
_exptl_crystal_density_diffrn 1.207
_exptl_crystal_density_method 'not measured'
_exptl_crystal_description Prism
_exptl_crystal_size_max 0.450
_exptl_crystal_size_mid 0.200
_exptl_crystal_size_min 0.050
_refine_diff_density_max 0.62
_refine_diff_density_min -0.23
_refine_ls_extinction_method none
_refine_ls_goodness_of_fit_ref 1.356
_refine_ls_hydrogen_treatment noref
_refine_ls_number_parameters 416
_refine_ls_number_reflns 5909
_refine_ls_R_factor_gt 0.0420
_refine_ls_shift/su_max 0.0009
_refine_ls_structure_factor_coef F
_refine_ls_weighting_details 'w = 1/[\s^2^(Fo) + 0.00123|Fo|^2^]'
_refine_ls_weighting_scheme calc
_refine_ls_wR_factor_ref 0.0594
_reflns_number_gt 5909
_reflns_number_total 4165
_reflns_threshold_expression F^2^>3.0\s(F^2^)
_cod_data_source_file 36-44sup1.cif
_cod_data_source_block '_wei1'
_cod_original_cell_volume 847.4(3)
_cod_original_sg_symbol_H-M 'P 1          '
_cod_original_formula_sum 'C40 H41 N O5 '
_cod_database_code 8000160

loop_
_symmetry_equiv_pos_as_xyz
x,y,z

loop_
_atom_site_label
_atom_site_type_symbol
_atom_site_fract_x
_atom_site_fract_y
_atom_site_fract_z
_atom_site_U_iso_or_equiv
_atom_site_adp_type
_atom_site_occupancy
_atom_site_calc_flag
O1 O 0.8292(7) 0.3443(4) 0.5325(4) 0.0244(3) Uani 1.00 d
O2 O 0.4862(7) 0.3908(4) 0.5362(4) 0.0373(3) Uani 1.00 d
O3 O 0.5929(7) 0.5481(4) 0.7024(4) 0.0223(3) Uani 1.00 d
O4 O 0.5505(7) 0.6397(4) 0.8562(4) 0.0351(3) Uani 1.00 d
O5 O 0.3388(7) -0.1045(4) 0.0857(4) 0.0335(3) Uani 1.00 d
N1 N 0.7700(7) 0.2745(4) 0.4341(4) 0.0220(3) Uani 1.00 d
C1 C 0.7122(7) 0.1378(4) 0.4584(4) 0.0229(3) Uani 1.00 d
C2 C 0.6184(7) 0.0672(4) 0.3596(4) 0.0221(3) Uani 1.00 d
C3 C 0.4277(7) 0.0980(4) 0.3158(4) 0.0265(4) Uani 1.00 d
C4 C 0.3377(7) 0.0396(4) 0.2252(4) 0.0280(4) Uani 1.00 d
C5 C 0.4389(7) -0.0522(4) 0.1760(4) 0.0251(4) Uani 1.00 d
C6 C 0.6267(7) -0.0850(4) 0.2183(4) 0.0276(4) Uani 1.00 d
C7 C 0.7162(7) -0.0243(4) 0.3101(4) 0.0264(4) Uani 1.00 d
C8 C 0.4308(7) -0.2016(5) 0.0344(4) 0.0395(5) Uani 1.00 d
C9 C 0.8941(7) 0.0850(4) 0.5049(4) 0.0256(4) Uani 1.00 d
C10 C 1.0398(7) 0.0396(4) 0.5419(4) 0.0270(4) Uani 1.00 d
C11 C 1.2113(7) -0.0183(4) 0.5856(4) 0.0278(4) Uani 1.00 d
C12 C 1.2741(7) -0.1228(5) 0.5358(4) 0.0336(4) Uani 1.00 d
C13 C 1.4402(7) -0.1788(4) 0.5779(4) 0.0409(5) Uani 1.00 d
C14 C 1.5452(7) -0.1304(5) 0.6682(4) 0.0412(5) Uani 1.00 d
C15 C 1.4856(7) -0.0257(5) 0.7177(4) 0.0428(5) Uani 1.00 d
C16 C 1.3192(8) 0.0304(4) 0.6765(4) 0.0365(5) Uani 1.00 d
C17 C 0.9731(7) 0.3048(4) 0.3764(4) 0.0249(4) Uani 1.00 d
C18 C 0.9973(7) 0.4385(4) 0.3377(4) 0.0272(4) Uani 1.00 d
C19 C 0.8196(7) 0.4780(5) 0.2886(4) 0.0432(5) Uani 1.00 d
C20 C 0.8435(7) 0.5978(5) 0.2476(4) 0.0583(7) Uani 1.00 d
C21 C 1.0442(8) 0.6801(5) 0.2579(4) 0.0506(6) Uani 1.00 d
C22 C 1.2179(7) 0.6419(5) 0.3077(4) 0.0416(5) Uani 1.00 d
C23 C 1.1948(7) 0.5204(5) 0.3475(4) 0.0323(4) Uani 1.00 d
C24 C 0.6697(7) 0.4035(4) 0.5688(4) 0.0216(3) Uani 1.00 d
C25 C 0.7685(7) 0.4890(4) 0.6588(4) 0.0197(3) Uani 1.00 d
C26 C 0.9524(7) 0.5998(4) 0.6355(4) 0.0267(4) Uani 1.00 d
C27 C 1.0315(7) 0.6489(4) 0.7450(4) 0.0273(4) Uani 1.00 d
C28 C 0.8875(7) 0.5563(4) 0.8165(4) 0.0236(3) Uani 1.00 d
C29 C 0.8581(7) 0.4276(4) 0.7537(4) 0.0219(3) Uani 1.00 d
C30 C 1.0715(7) 0.3775(4) 0.7382(4) 0.0290(4) Uani 1.00 d
C31 C 0.6886(7) 0.3240(4) 0.7977(4) 0.0278(4) Uani 1.00 d
C32 C 0.9619(7) 0.5613(4) 0.9285(4) 0.0330(4) Uani 1.00 d
C33 C 0.6611(7) 0.5880(4) 0.8003(4) 0.0248(4) Uani 1.00 d
C34 C 0.0439(8) 0.0938(5) 0.9658(4) 0.0514(6) Uani 1.00 d
C35 C 0.2457(8) 0.1740(5) 0.9711(4) 0.0492(6) Uani 1.00 d
C36 C 0.2783(9) 0.2830(5) 1.0299(4) 0.0684(8) Uani 1.00 d
C37 C 0.1206(10) 0.3162(5) 1.0877(4) 0.0797(9) Uani 1.00 d
C38 C -0.0798(9) 0.2417(5) 1.0861(4) 0.0787(9) Uani 1.00 d
C39 C -0.1227(8) 0.1290(5) 1.0255(4) 0.0632(7) Uani 1.00 d
C40 C -0.0020(8) -0.0286(5) 0.9043(4) 0.0731(9) Uani 1.00 d
H1 H 0.5912 0.1288 0.5020 0.0477 Uiso 1.00 calc
H2 H 0.3608 0.1637 0.3532 0.0477 Uiso 1.00 calc
H3 H 0.2073 0.0604 0.2005 0.0477 Uiso 1.00 calc
H4 H 0.7044 -0.1343 0.1905 0.0477 Uiso 1.00 calc
H5 H 0.8458 -0.0482 0.3457 0.0477 Uiso 1.00 calc
H6 H 0.3545 -0.2169 -0.0273 0.0477 Uiso 1.00 calc
H7 H 0.4139 -0.2765 0.0737 0.0477 Uiso 1.00 calc
H8 H 0.5835 -0.1726 0.0221 0.0477 Uiso 1.00 calc
H9 H 1.2006 -0.1660 0.4723 0.0477 Uiso 1.00 calc
H10 H 1.4846 -0.2445 0.5415 0.0477 Uiso 1.00 calc
H11 H 1.6642 -0.1751 0.6976 0.0477 Uiso 1.00 calc
H12 H 1.5511 0.0231 0.7929 0.0477 Uiso 1.00 calc
H13 H 1.2832 0.1012 0.7075 0.0477 Uiso 1.00 calc
H14 H 0.9599 0.2497 0.3172 0.0477 Uiso 1.00 calc
H15 H 1.0909 0.2921 0.4194 0.0477 Uiso 1.00 calc
H16 H 0.6802 0.4145 0.2835 0.0477 Uiso 1.00 calc
H17 H 0.7163 0.6220 0.2091 0.0477 Uiso 1.00 calc
H18 H 1.0844 0.7832 0.2491 0.0477 Uiso 1.00 calc
H19 H 1.3586 0.7017 0.3207 0.0477 Uiso 1.00 calc
H20 H 1.3366 0.4933 0.3794 0.0477 Uiso 1.00 calc
H21 H 1.0595 0.5719 0.5952 0.0477 Uiso 1.00 calc
H22 H 0.9012 0.6562 0.5957 0.0477 Uiso 1.00 calc
H23 H 1.1899 0.6399 0.7555 0.0477 Uiso 1.00 calc
H24 H 1.0156 0.7308 0.7650 0.0477 Uiso 1.00 calc
H25 H 1.2027 0.4289 0.7034 0.0477 Uiso 1.00 calc
H26 H 1.0620 0.3099 0.6992 0.0477 Uiso 1.00 calc
H27 H 1.1222 0.3722 0.8045 0.0477 Uiso 1.00 calc
H28 H 0.6783 0.2558 0.7712 0.0477 Uiso 1.00 calc
H29 H 0.7478 0.2845 0.8529 0.0477 Uiso 1.00 calc
H30 H 0.5440 0.3426 0.8056 0.0477 Uiso 1.00 calc
H31 H 1.1222 0.5398 0.9294 0.0477 Uiso 1.00 calc
H32 H 0.8565 0.4927 0.9729 0.0477 Uiso 1.00 calc
H33 H 0.9541 0.6367 0.9597 0.0477 Uiso 1.00 calc
H34 H 0.3654 0.1525 0.9328 0.0601 Uiso 1.00 calc
H35 H 0.4214 0.3392 1.0313 0.0849 Uiso 1.00 calc
H36 H 0.1474 0.3931 1.1317 0.0969 Uiso 1.00 calc
H37 H -0.1941 0.2679 1.1273 0.0940 Uiso 1.00 calc
H38 H -0.2636 0.0776 1.0265 0.0779 Uiso 1.00 calc
H39 H -0.0380 -0.0963 0.9497 0.0903 Uiso 1.00 calc
H40 H -0.1181 -0.0263 0.8576 0.0903 Uiso 1.00 calc
H41 H 0.1270 -0.0390 0.8684 0.0903 Uiso 1.00 calc

loop_
_atom_site_aniso_label
_atom_site_aniso_U_11
_atom_site_aniso_U_22
_atom_site_aniso_U_33
_atom_site_aniso_U_12
_atom_site_aniso_U_13
_atom_site_aniso_U_23
O1 0.0211(5) 0.0273(5) 0.0257(5) 0.0082(4) -0.0013(4) -0.0082(4)
O2 0.0222(6) 0.0531(7) 0.0368(7) 0.0116(5) -0.0057(5) -0.0187(6)
O3 0.0180(5) 0.0238(5) 0.0262(5) 0.0078(4) -0.0007(4) -0.0054(4)
O4 0.0295(6) 0.0427(7) 0.0352(7) 0.0150(5) 0.0009(5) -0.0144(5)
O5 0.0394(7) 0.0317(6) 0.0292(6) 0.0084(5) -0.0029(5) -0.0106(5)
N1 0.0249(6) 0.0211(5) 0.0199(6) 0.0042(5) 0.0032(5) -0.0031(4)
C1 0.0241(7) 0.0217(6) 0.0231(7) 0.0043(5) 0.0040(6) 0.0011(5)
C2 0.0237(7) 0.0204(6) 0.0220(7) 0.0023(5) 0.0050(6) 0.0018(5)
C3 0.0263(8) 0.0260(7) 0.0285(8) 0.0090(6) 0.0029(6) -0.0050(6)
C4 0.0261(8) 0.0297(7) 0.0294(8) 0.0093(6) 0.0000(6) -0.0036(6)
C5 0.0311(8) 0.0200(6) 0.0229(7) 0.0011(6) 0.0032(6) -0.0021(5)
C6 0.0314(8) 0.0193(6) 0.0332(8) 0.0079(6) 0.0058(6) -0.0034(6)
C7 0.0271(8) 0.0216(6) 0.0315(8) 0.0068(6) 0.0002(6) 0.0024(6)
C8 0.043(1) 0.0360(9) 0.038(1) 0.0058(8) 0.0027(8) -0.0171(8)
C9 0.0287(8) 0.0257(7) 0.0217(7) 0.0020(6) 0.0017(6) 0.0026(6)
C10 0.0279(8) 0.0243(7) 0.0272(8) -0.0003(6) 0.0015(6) 0.0042(6)
C11 0.0286(8) 0.0224(6) 0.0320(8) 0.0014(6) 0.0005(6) 0.0095(6)
C12 0.0345(9) 0.0268(7) 0.0389(10) 0.0032(6) -0.0005(7) 0.0023(7)
C13 0.0391(10) 0.0274(8) 0.058(1) 0.0093(7) 0.0042(8) 0.0054(8)
C14 0.0343(10) 0.0291(8) 0.061(1) 0.0062(7) -0.0095(8) 0.0120(7)
C15 0.045(1) 0.0336(8) 0.049(1) 0.0054(7) -0.0192(9) 0.0025(7)
C16 0.043(1) 0.0265(7) 0.0399(10) 0.0071(7) -0.0074(8) 0.0005(7)
C17 0.0254(8) 0.0229(6) 0.0278(8) 0.0075(6) 0.0070(6) 0.0008(6)
C18 0.0286(8) 0.0217(6) 0.0321(8) 0.0057(6) 0.0087(6) 0.0000(6)
C19 0.0318(9) 0.0293(8) 0.070(1) 0.0075(7) 0.0074(9) 0.0125(9)
C20 0.041(1) 0.0381(10) 0.101(2) 0.0155(8) 0.011(1) 0.030(1)
C21 0.048(1) 0.0248(8) 0.082(2) 0.0095(7) 0.0232(10) 0.0163(9)
C22 0.045(1) 0.0256(7) 0.051(1) -0.0033(7) 0.0163(8) 0.0002(7)
C23 0.0311(8) 0.0293(7) 0.0349(9) 0.0005(6) 0.0082(7) -0.0009(6)
C24 0.0202(7) 0.0225(6) 0.0226(7) 0.0046(5) 0.0024(5) 0.0001(5)
C25 0.0164(6) 0.0184(6) 0.0248(7) 0.0055(5) 0.0019(5) -0.0029(5)
C26 0.0269(8) 0.0223(7) 0.0299(8) 0.0005(6) 0.0038(6) 0.0028(6)
C27 0.0209(7) 0.0222(7) 0.0368(8) -0.0006(6) -0.0004(6) -0.0036(6)
C28 0.0191(7) 0.0238(6) 0.0274(8) 0.0038(5) -0.0028(6) -0.0040(5)
C29 0.0191(7) 0.0210(6) 0.0253(7) 0.0038(5) -0.0021(5) -0.0011(5)
C30 0.0228(8) 0.0304(8) 0.0358(9) 0.0121(6) -0.0044(6) -0.0041(7)
C31 0.0260(8) 0.0247(7) 0.0318(8) 0.0011(6) -0.0004(6) 0.0027(6)
C32 0.0306(9) 0.0374(8) 0.0299(8) 0.0052(7) -0.0075(7) -0.0071(7)
C33 0.0201(7) 0.0259(7) 0.0285(8) 0.0048(6) -0.0004(6) -0.0024(6)
C34 0.064(1) 0.056(1) 0.041(1) 0.0227(9) 0.0061(9) 0.0181(9)
C35 0.062(1) 0.051(1) 0.037(1) 0.0139(9) 0.0135(9) 0.0110(8)
C36 0.111(2) 0.053(1) 0.041(1) 0.012(1) 0.004(1) 0.0114(9)
C37 0.136(2) 0.065(2) 0.049(1) 0.046(1) 0.010(2) 0.014(1)
C38 0.113(2) 0.097(2) 0.047(1) 0.071(2) 0.019(1) 0.023(1)
C39 0.057(1) 0.084(2) 0.057(1) 0.027(1) 0.014(1) 0.039(1)
C40 0.075(2) 0.073(2) 0.072(2) 0.015(1) 0.001(1) 0.000(1)

loop_
_atom_type_symbol
_atom_type_description
_atom_type_scat_dispersion_real
_atom_type_scat_dispersion_imag
_atom_type_scat_source
H H 0.000 0.000
;International Tables for Crystallography
(1992, Vol. C, Table 6.1.1.2)
;
C C 0.003 0.002
;International Tables for Crystallography
(1992, Vol. C, Tables 4.2.6.8 and 6.1.1.1)
;
N N 0.006 0.003
;International Tables for Crystallography
(1992, Vol. C, Tables 4.2.6.8 and 6.1.1.1)
;
O O 0.011 0.006
;International Tables for Crystallography
(1992, Vol. C, Tables 4.2.6.8 and 6.1.1.1)
;

loop_
_geom_angle_atom_site_label_1
_geom_angle_atom_site_label_2
_geom_angle_atom_site_label_3
_geom_angle
_geom_angle_publ_flag
N1 O1 C24 113.3(1) yes
C25 O3 C33 106.0(1) yes
C5 O5 C8 117.6(2) yes
O1 N1 C1 106.4(1) yes
O1 N1 C17 102.3(1) yes
C1 N1 C17 113.6(1) yes
N1 C1 C2 106.7(1) yes
N1 C1 C9 114.1(1) yes
C2 C1 C9 113.5(1) yes
C1 C2 C3 118.6(2) yes
C1 C2 C7 122.9(2) yes
C3 C2 C7 118.5(2) yes
C2 C3 C4 121.3(2) yes
C3 C4 C5 119.5(2) yes
O5 C5 C4 115.4(2) yes
O5 C5 C6 124.4(2) yes
C4 C5 C6 120.2(2) yes
C5 C6 C7 119.5(2) yes
C2 C7 C6 121.0(2) yes
C1 C9 C10 178.6(2) yes
C9 C10 C11 178.4(2) yes
C10 C11 C12 120.0(2) yes
C10 C11 C16 120.8(2) yes
C12 C11 C16 119.1(2) yes
C11 C12 C13 120.1(2) yes
C12 C13 C14 120.3(2) yes
C13 C14 C15 120.0(2) yes
C14 C15 C16 120.1(2) yes
C11 C16 C15 120.4(2) yes
N1 C17 C18 110.1(1) yes
C17 C18 C19 119.7(2) yes
C17 C18 C23 120.7(2) yes
C19 C18 C23 119.5(2) yes
C18 C19 C20 120.2(2) yes
C19 C20 C21 119.8(2) yes
C20 C21 C22 119.9(2) yes
C21 C22 C23 120.2(2) yes
C18 C23 C22 120.3(2) yes
O1 C24 O2 126.4(2) yes
O1 C24 C25 106.9(1) yes
O2 C24 C25 126.7(2) yes
O3 C25 C24 107.2(1) yes
O3 C25 C26 105.5(1) yes
O3 C25 C29 102.6(1) yes
C24 C25 C26 117.1(1) yes
C24 C25 C29 118.7(1) yes
C26 C25 C29 104.1(1) yes
C25 C26 C27 101.3(1) yes
C26 C27 C28 103.9(1) yes
C27 C28 C29 102.5(1) yes
C27 C28 C32 116.1(1) yes
C27 C28 C33 103.1(1) yes
C29 C28 C32 119.3(2) yes
C29 C28 C33 99.3(1) yes
C32 C28 C33 113.8(2) yes
C25 C29 C28 91.0(1) yes
C25 C29 C30 115.7(1) yes
C25 C29 C31 112.7(1) yes
C28 C29 C30 113.6(1) yes
C28 C29 C31 113.5(1) yes
C30 C29 C31 109.4(1) yes
O3 C33 O4 121.8(2) yes
O3 C33 C28 107.3(1) yes
O4 C33 C28 130.8(2) yes
C35 C34 C39 117.1(3) yes
C35 C34 C40 124.2(3) yes
C39 C34 C40 118.7(3) yes
C34 C35 C36 121.4(3) yes
C35 C36 C37 121.7(4) yes
C36 C37 C38 119.7(4) yes
C37 C38 C39 120.8(3) yes
C34 C39 C38 119.3(3) yes

loop_
_geom_bond_atom_site_label_1
_geom_bond_atom_site_label_2
_geom_bond_distance
_geom_bond_publ_flag
O1 N1 1.468(2) yes
O1 C24 1.346(2) yes
O2 C24 1.190(2) yes
O3 C25 1.462(2) yes
O3 C33 1.366(2) yes
O4 C33 1.194(2) yes
O5 C5 1.373(2) yes
O5 C8 1.421(3) yes
N1 C1 1.490(2) yes
N1 C17 1.470(2) yes
C1 C2 1.521(3) yes
C1 C9 1.473(3) yes
C2 C3 1.397(3) yes
C2 C7 1.383(3) yes
C3 C4 1.376(3) yes
C4 C5 1.397(3) yes
C5 C6 1.381(3) yes
C6 C7 1.397(3) yes
C9 C10 1.198(3) yes
C10 C11 1.435(3) yes
C11 C12 1.390(3) yes
C11 C16 1.388(3) yes
C12 C13 1.390(3) yes
C13 C14 1.373(4) yes
C14 C15 1.380(4) yes
C15 C16 1.387(3) yes
C17 C18 1.514(2) yes
C18 C19 1.396(3) yes
C18 C23 1.378(3) yes
C19 C20 1.389(3) yes
C20 C21 1.394(4) yes
C21 C22 1.374(4) yes
C22 C23 1.399(3) yes
C24 C25 1.513(2) yes
C25 C26 1.537(2) yes
C25 C29 1.554(2) yes
C26 C27 1.543(3) yes
C27 C28 1.559(3) yes
C28 C29 1.558(2) yes
C28 C32 1.516(3) yes
C28 C33 1.512(3) yes
C29 C30 1.524(3) yes
C29 C31 1.523(2) yes
C34 C35 1.388(4) yes
C34 C39 1.397(4) yes
C34 C40 1.492(5) yes
C35 C36 1.355(4) yes
C36 C37 1.332(6) yes
C37 C38 1.354(6) yes
C38 C39 1.400(6) yes

loop_
_geom_contact_atom_site_label_1
_geom_contact_atom_site_label_2
_geom_contact_distance
_geom_contact_site_symmetry_2
O2 C23 3.482(3) 1_455
O3 C30 3.472(2) 1_455
O3 C14 3.541(2) 1_465
O4 C8 3.005(3) 1_566
O4 C27 3.519(2) 1_455
O4 C14 3.528(3) 1_465
O5 C40 3.349(4) 1_554
O5 C34 3.422(3) 1_554
O5 C35 3.502(3) 1_554
O5 C21 3.563(3) 1_445
C2 C12 3.593(3) 1_455
C12 C26 3.571(3) 1_545
